data_2215687
loop_
_publ_author_name
'Christianson, Andrew D.'
'Bobev, Svilen'

_publ_section_title
;
 Pr~3~InO: re-assessment of the cubic Pr~3~In structure
;
_journal_coeditor_code WM2146
_journal_issue 10
_journal_name_full 'Acta Crystallographica Section E'
_journal_page_first i184
_journal_page_last i184
_journal_paper_doi 10.1107/S1600536807046727
_journal_volume 63
_journal_year 2007
_chemical_formula_iupac 'Pr3 In O'
_chemical_formula_structural 'In O Pr3'
_chemical_formula_sum 'In O Pr3'
_chemical_formula_weight 553.55
_chemical_name_systematic
;
tripraseodinium indium oxide
;
_space_group_IT_number 221
_symmetry_cell_setting cubic
_symmetry_space_group_name_Hall '-P 4 2 3'
_symmetry_space_group_name_H-M 'P m -3 m'
_cell_angle_alpha 90.00
_cell_angle_beta 90.00
_cell_angle_gamma 90.00
_cell_formula_units_Z 1
_cell_length_a 4.9822(7)
_cell_length_b 4.9822(7)
_cell_length_c 4.9822(7)
_cell_measurement_reflns_used 1353
_cell_measurement_temperature 120(2)
_cell_measurement_theta_max 27.89
_cell_measurement_theta_min 4.09
_cell_volume 123.67(3)
_computing_cell_refinement 'SAINT (Bruker, 2002)'
_computing_data_collection 'SMART (Bruker, 2002)'
_computing_data_reduction 'SAINT (Bruker, 2002)'
_computing_molecular_graphics 'XP in SHELXTL (Bruker, 2002)'
_computing_publication_material 'SHELXTL (Bruker, 2002)'
_computing_structure_refinement 'SHELXTL (Bruker, 2002)'
_computing_structure_solution 'SHELXTL (Bruker, 2002)'
_diffrn_ambient_temperature 120(2)
_diffrn_measured_fraction_theta_full 1.000
_diffrn_measured_fraction_theta_max 1.000
_diffrn_measurement_device_type 'Bruker SMART APEX'
_diffrn_measurement_method \w
_diffrn_radiation_monochromator graphite
_diffrn_radiation_source 'fine-focus sealed tube'
_diffrn_radiation_type MoK\a
_diffrn_radiation_wavelength 0.71073
_diffrn_reflns_av_R_equivalents 0.0162
_diffrn_reflns_av_sigmaI/netI 0.0090
_diffrn_reflns_limit_h_max 6
_diffrn_reflns_limit_h_min -6
_diffrn_reflns_limit_k_max 6
_diffrn_reflns_limit_k_min -6
_diffrn_reflns_limit_l_max 6
_diffrn_reflns_limit_l_min -6
_diffrn_reflns_number 1353
_diffrn_reflns_theta_full 27.89
_diffrn_reflns_theta_max 27.89
_diffrn_reflns_theta_min 4.09
_diffrn_standards_number 0
_exptl_absorpt_coefficient_mu 33.446
_exptl_absorpt_correction_T_max 0.368
_exptl_absorpt_correction_T_min 0.188
_exptl_absorpt_correction_type multi-scan
_exptl_absorpt_process_details '(SADABS; Sheldrick, 2003)'
_exptl_crystal_colour black
_exptl_crystal_density_diffrn 7.433
_exptl_crystal_density_method 'not measured'
_exptl_crystal_description irregular
_exptl_crystal_F_000 234
_exptl_crystal_size_max 0.08
_exptl_crystal_size_mid 0.04
_exptl_crystal_size_min 0.03
_refine_diff_density_max 1.425
_refine_diff_density_min -1.207
_refine_ls_extinction_coef 0.0026(3)
_refine_ls_extinction_expression Fc^*^=kFc[1+0.001xFc^2^\l^3^/sin(2\q)]^-1/4^
_refine_ls_extinction_method 'SHELXTL (Bruker, 2002)'
_refine_ls_goodness_of_fit_ref 1.287
_refine_ls_matrix_type full
_refine_ls_number_parameters 6
_refine_ls_number_reflns 50
_refine_ls_number_restraints 0
_refine_ls_restrained_S_all 1.287
_refine_ls_R_factor_all 0.0255
_refine_ls_R_factor_gt 0.0230
_refine_ls_shift/su_max 0.000
_refine_ls_shift/su_mean 0.000
_refine_ls_structure_factor_coef Fsqd
_refine_ls_weighting_details 'w = 1/[\s^2^(Fo^2^)+(0.031P)^2^] where P=(Fo^2^+2Fc^2^)/3'
_refine_ls_weighting_scheme calc
_refine_ls_wR_factor_all 0.0590
_refine_ls_wR_factor_ref 0.0574
_reflns_number_gt 47
_reflns_number_total 50
_reflns_threshold_expression I>2\s(I)
_cod_data_source_file wm2146.cif
_cod_data_source_block I
_cod_database_code 2215687
_cod_database_fobs_code 2215687

loop_
_symmetry_equiv_pos_as_xyz
'x, y, z'
'-x, -y, z'
'-x, y, -z'
'x, -y, -z'
'z, x, y'
'z, -x, -y'
'-z, -x, y'
'-z, x, -y'
'y, z, x'
'-y, z, -x'
'y, -z, -x'
'-y, -z, x'
'y, x, -z'
'-y, -x, -z'
'y, -x, z'
'-y, x, z'
'x, z, -y'
'-x, z, y'
'-x, -z, -y'
'x, -z, y'
'z, y, -x'
'z, -y, x'
'-z, y, x'
'-z, -y, -x'
'-x, -y, -z'
'x, y, -z'
'x, -y, z'
'-x, y, z'
'-z, -x, -y'
'-z, x, y'
'z, x, -y'
'z, -x, y'
'-y, -z, -x'
'y, -z, x'
'-y, z, x'
'y, z, -x'
'-y, -x, z'
'y, x, z'
'-y, x, -z'
'y, -x, -z'
'-x, -z, y'
'x, -z, -y'
'x, z, y'
'-x, z, -y'
'-z, -y, x'
'-z, y, -x'
'z, -y, -x'
'z, y, x'

loop_
_atom_site_type_symbol
_atom_site_label
_atom_site_fract_x
_atom_site_fract_y
_atom_site_fract_z
_atom_site_U_iso_or_equiv
_atom_site_adp_type
_atom_site_calc_flag
_atom_site_refinement_flags
_atom_site_occupancy
Pr Pr 0.0000 0.5000 0.5000 0.0090(6) Uani d S 1
In In 0.0000 0.0000 0.0000 0.0129(6) Uani d S 1
O O 0.5000 0.5000 0.5000 0.010(3) Uani d S 1

loop_
_atom_site_aniso_label
_atom_site_aniso_U_11
_atom_site_aniso_U_22
_atom_site_aniso_U_33
_atom_site_aniso_U_12
_atom_site_aniso_U_13
_atom_site_aniso_U_23
Pr 0.0078(7) 0.0097(7) 0.0097(7) 0.000 0.000 0.000
In 0.0129(6) 0.0129(6) 0.0129(6) 0.000 0.000 0.000
O 0.010(3) 0.010(3) 0.010(3) 0.000 0.000 0.000

loop_
_atom_type_symbol
_atom_type_description
_atom_type_scat_dispersion_real
_atom_type_scat_dispersion_imag
_atom_type_scat_source
In In -0.7276 1.3100 'International Tables Vol C Tables 4.2.6.8 and 6.1.1.4'
Pr Pr -0.2180 2.8214 'International Tables Vol C Tables 4.2.6.8 and 6.1.1.4'
O O 0.0106 0.0060 'International Tables Vol C Tables 4.2.6.8 and 6.1.1.4'

loop_
_geom_angle_atom_site_label_1
_geom_angle_atom_site_label_2
_geom_angle_atom_site_label_3
_geom_angle_site_symmetry_1
_geom_angle_site_symmetry_3
_geom_angle
Pr In Pr 9 . 60.0
Pr In Pr 9 1_544 120.0
Pr In Pr . 1_544 180.0
Pr In Pr 9 9_445 180.0
Pr In Pr . 9_445 120.0
Pr In Pr 1_544 9_445 60.0
Pr In Pr 9 5 60.0
Pr In Pr . 5 60.0
Pr In Pr 1_544 5 120.0
Pr In Pr 9_445 5 120.0
Pr In Pr 9 5_454 120.0
Pr In Pr . 5_454 120.0
Pr In Pr 1_544 5_454 60.0
Pr In Pr 9_445 5_454 60.0
Pr In Pr 5 5_454 180.0
Pr In Pr 9 1_554 60.0
Pr In Pr . 1_554 90.0
Pr In Pr 1_544 1_554 90.0
Pr In Pr 9_445 1_554 120.0
Pr In Pr 5 1_554 120.0
Pr In Pr 5_454 1_554 60.0
Pr In Pr 9 5_455 120.0
Pr In Pr . 5_455 60.0
Pr In Pr 1_544 5_455 120.0
Pr In Pr 9_445 5_455 60.0
Pr In Pr 5 5_455 90.0
Pr In Pr 5_454 5_455 90.0
Pr In Pr 1_554 5_455 120.0
Pr In Pr 9 5_554 60.0
Pr In Pr . 5_554 120.0
Pr In Pr 1_544 5_554 60.0
Pr In Pr 9_445 5_554 120.0
Pr In Pr 5 5_554 90.0
Pr In Pr 5_454 5_554 90.0
Pr In Pr 1_554 5_554 60.0
Pr In Pr 5_455 5_554 180.0
Pr In Pr 9 1_545 120.0
Pr In Pr . 1_545 90.0
Pr In Pr 1_544 1_545 90.0
Pr In Pr 9_445 1_545 60.0
Pr In Pr 5 1_545 60.0
Pr In Pr 5_454 1_545 120.0
Pr In Pr 1_554 1_545 180.0
Pr In Pr 5_455 1_545 60.0
Pr In Pr 5_554 1_545 120.0
Pr In Pr 9 9_545 90.0
Pr In Pr . 9_545 120.0
Pr In Pr 1_544 9_545 60.0
Pr In Pr 9_445 9_545 90.0
Pr In Pr 5 9_545 60.0
Pr In Pr 5_454 9_545 120.0
Pr In Pr 1_554 9_545 120.0
Pr In Pr 5_455 9_545 120.0
Pr In Pr 5_554 9_545 60.0
Pr In Pr 1_545 9_545 60.0
Pr In Pr 9 9_455 90.0
Pr In Pr . 9_455 60.0
Pr In Pr 1_544 9_455 120.0
Pr In Pr 9_445 9_455 90.0
Pr In Pr 5 9_455 120.0
Pr In Pr 5_454 9_455 60.0
Pr In Pr 1_554 9_455 60.0
Pr In Pr 5_455 9_455 60.0
Pr In Pr 5_554 9_455 120.0
Pr In Pr 1_545 9_455 120.0
Pr In Pr 9_545 9_455 180.0
O Pr O 1_455 . 180.0
O Pr In 1_455 . 90.0
O Pr In . . 90.0
O Pr Pr 1_455 9_556 135.0
O Pr Pr . 9_556 45.0
In Pr Pr . 9_556 120.0
O Pr Pr 1_455 9_455 45.0
O Pr Pr . 9_455 135.0
In Pr Pr . 9_455 60.0
Pr Pr Pr 9_556 9_455 180.0
O Pr In 1_455 1_566 90.0
O Pr In . 1_566 90.0
In Pr In . 1_566 180.0
Pr Pr In 9_556 1_566 60.0
Pr Pr In 9_455 1_566 120.0
O Pr Pr 1_455 5_455 45.0
O Pr Pr . 5_455 135.0
In Pr Pr . 5_455 60.0
Pr Pr Pr 9_556 5_455 120.0
Pr Pr Pr 9_455 5_455 60.0
In Pr Pr 1_566 5_455 120.0
O Pr Pr 1_455 5_565 135.0
O Pr Pr . 5_565 45.0
In Pr Pr . 5_565 120.0
Pr Pr Pr 9_556 5_565 60.0
Pr Pr Pr 9_455 5_565 120.0
In Pr Pr 1_566 5_565 60.0
Pr Pr Pr 5_455 5_565 180.0
O Pr In 1_455 1_565 90.0
O Pr In . 1_565 90.0
In Pr In . 1_565 90.0
Pr Pr In 9_556 1_565 120.0
Pr Pr In 9_455 1_565 60.0
In Pr In 1_566 1_565 90.0
Pr Pr In 5_455 1_565 120.0
Pr Pr In 5_565 1_565 60.0
O Pr Pr 1_455 5_465 45.0
O Pr Pr . 5_465 135.0
In Pr Pr . 5_465 120.0
Pr Pr Pr 9_556 5_465 120.0
Pr Pr Pr 9_455 5_465 60.0
In Pr Pr 1_566 5_465 60.0
Pr Pr Pr 5_455 5_465 90.0
Pr Pr Pr 5_565 5_465 90.0
In Pr Pr 1_565 5_465 60.0
O Pr Pr 1_455 5 135.0
O Pr Pr . 5 45.0
In Pr Pr . 5 60.0
Pr Pr Pr 9_556 5 60.0
Pr Pr Pr 9_455 5 120.0
In Pr Pr 1_566 5 120.0
Pr Pr Pr 5_455 5 90.0
Pr Pr Pr 5_565 5 90.0
In Pr Pr 1_565 5 120.0
Pr Pr Pr 5_465 5 180.0
O Pr Pr 1_455 9 135.0
O Pr Pr . 9 45.0
In Pr Pr . 9 60.0
Pr Pr Pr 9_556 9 90.0
Pr Pr Pr 9_455 9 90.0
In Pr Pr 1_566 9 120.0
Pr Pr Pr 5_455 9 120.0
Pr Pr Pr 5_565 9 60.0
In Pr Pr 1_565 9 60.0
Pr Pr Pr 5_465 9 120.0
Pr Pr Pr 5 9 60.0
Pr O Pr 9_556 . 90.0
Pr O Pr 9_556 1_655 90.0
Pr O Pr . 1_655 180.0
Pr O Pr 9_556 5 90.0
Pr O Pr . 5 90.0
Pr O Pr 1_655 5 90.0
Pr O Pr 9_556 5_565 90.0
Pr O Pr . 5_565 90.0
Pr O Pr 1_655 5_565 90.0
Pr O Pr 5 5_565 180.0
Pr O Pr 9_556 9 180.0
Pr O Pr . 9 90.0
Pr O Pr 1_655 9 90.0
Pr O Pr 5 9 90.0
Pr O Pr 5_565 9 90.0

loop_
_geom_bond_atom_site_label_1
_geom_bond_atom_site_label_2
_geom_bond_site_symmetry_2
_geom_bond_distance
_geom_bond_publ_flag
In Pr 9 3.5229(5) ?
In Pr . 3.5229(5) y
In Pr 1_544 3.5229(5) ?
In Pr 9_445 3.5229(5) ?
In Pr 5 3.5229(5) ?
In Pr 5_454 3.5229(5) ?
In Pr 1_554 3.5229(5) ?
In Pr 5_455 3.5229(5) ?
In Pr 5_554 3.5229(5) ?
In Pr 1_545 3.5229(5) ?
In Pr 9_545 3.5229(5) ?
In Pr 9_455 3.5229(5) ?
Pr O 1_455 2.4911(4) ?
Pr O . 2.4911(4) y
Pr Pr 9_556 3.5229(5) y
Pr Pr 9_455 3.5229(5) ?
Pr In 1_566 3.5229(5) ?
Pr Pr 5_455 3.5229(5) ?
Pr Pr 5_565 3.5229(5) ?
Pr In 1_565 3.5229(5) ?
Pr Pr 5_465 3.5229(5) ?
Pr Pr 5 3.5229(5) ?
Pr Pr 9 3.5229(5) ?
O Pr 9_556 2.4911(4) ?
O Pr 1_655 2.4911(4) ?
O Pr 5 2.4911(4) ?
O Pr 5_565 2.4911(4) ?
O Pr 9 2.4911(4) ?
